data_4338748
loop_
_publ_author_name
'Weber, Katharina'
'Erdem, Ozlen F.'
'Bill, Eckhard'
'Weyherm\"uller, Thomas'
'Lubitz, Wolfgang'

_publ_section_title
;
 Modeling the Active Site of [NiFe] Hydrogenases and the [NiFeu] Subsite
 of the C-Cluster of Carbon Monoxide Dehydrogenases: Low-Spin Iron(II)
 Versus High-Spin Iron(II).
;
_journal_issue 12
_journal_name_full 'Inorganic chemistry'
_journal_page_first 6329
_journal_page_last 6337
_journal_paper_doi 10.1021/ic500910z
_journal_volume 53
_journal_year 2014
_chemical_compound_source 'tetrahydrofuran, hexane'
_chemical_formula_moiety 'C26 H39 Cl Fe Ni S4, 0.5(C4 H8 O)'
_chemical_formula_sum 'C28 H43 Cl Fe Ni O0.5 S4'
_chemical_formula_weight 665.87
_chemical_name_systematic
; 
 ? 
;
_space_group_IT_number 15
_symmetry_cell_setting monoclinic
_symmetry_Int_Tables_number 15
_symmetry_space_group_name_Hall '-C 2yc'
_symmetry_space_group_name_H-M 'C 1 2/c 1'
_atom_sites_solution_hydrogens geom
_atom_sites_solution_primary direct
_atom_sites_solution_secondary difmap
_audit_block_code LBZ-WK-067-01
_audit_creation_date 2011-11-21
_audit_creation_method SHELXL-97
_cell_angle_alpha 90.00
_cell_angle_beta 106.579(2)
_cell_angle_gamma 90.00
_cell_formula_units_Z 8
_cell_length_a 28.279(4)
_cell_length_b 14.235(2)
_cell_length_c 15.978(2)
_cell_measurement_reflns_used 9268
_cell_measurement_temperature 100(2)
_cell_measurement_theta_max 30.3280
_cell_measurement_theta_min 2.2250
_cell_volume 6164.6(15)
_computing_cell_refinement 'SAINT software (Bruker AXS, 2004)'
_computing_data_collection 'APEX2 (Bruker AXS, 2008)'
_computing_data_reduction 'SAINT software (Bruker AXS, 2004)'
_computing_structure_refinement 'SHELXL-97 (Sheldrick, 1997)'
_computing_structure_solution 'SHELXS-97 (Sheldrick, 1990)'
_diffrn_ambient_temperature 100(2)
_diffrn_detector_area_resol_mean 66.67
_diffrn_measured_fraction_theta_full 0.993
_diffrn_measured_fraction_theta_max 0.993
_diffrn_measurement_device_type 'Bruker-AXS Kappa Mach3 APEX-II'
_diffrn_measurement_method 'CCD \f- and \w-scans'
_diffrn_radiation_monochromator 'Incoatec Helios mirrors'
_diffrn_radiation_source '0.2 x 2mm^2^ focus rotating anode'
_diffrn_radiation_type MoK\a
_diffrn_radiation_wavelength 0.71073
_diffrn_reflns_av_R_equivalents 0.0637
_diffrn_reflns_av_sigmaI/netI 0.0339
_diffrn_reflns_limit_h_max 40
_diffrn_reflns_limit_h_min -39
_diffrn_reflns_limit_k_max 20
_diffrn_reflns_limit_k_min -20
_diffrn_reflns_limit_l_max 22
_diffrn_reflns_limit_l_min -22
_diffrn_reflns_number 84667
_diffrn_reflns_theta_full 30.64
_diffrn_reflns_theta_max 30.64
_diffrn_reflns_theta_min 1.50
_exptl_absorpt_coefficient_mu 1.458
_exptl_absorpt_correction_T_max 0.95993
_exptl_absorpt_correction_T_min 0.89162
_exptl_absorpt_correction_type gaussian
_exptl_absorpt_process_details 'SADABS (Bruker AXS, 2008)'
_exptl_crystal_colour brown
_exptl_crystal_density_diffrn 1.435
_exptl_crystal_density_method 'not measured'
_exptl_crystal_description prism
_exptl_crystal_F_000 2800
_exptl_crystal_size_max 0.14
_exptl_crystal_size_mid 0.04
_exptl_crystal_size_min 0.04
_refine_diff_density_max 0.445
_refine_diff_density_min -0.372
_refine_diff_density_rms 0.074
_refine_ls_extinction_method none
_refine_ls_goodness_of_fit_ref 1.038
_refine_ls_hydrogen_treatment constr
_refine_ls_matrix_type full
_refine_ls_number_parameters 346
_refine_ls_number_reflns 9460
_refine_ls_number_restraints 0
_refine_ls_restrained_S_all 1.038
_refine_ls_R_factor_all 0.0479
_refine_ls_R_factor_gt 0.0276
_refine_ls_shift/su_max 0.001
_refine_ls_shift/su_mean 0.000
_refine_ls_structure_factor_coef Fsqd
_refine_ls_weighting_details 'calc w=1/[\s^2^(Fo^2^)+(0.0206P)^2^+7.0423P] where P=(Fo^2^+2Fc^2^)/3'
_refine_ls_weighting_scheme calc
_refine_ls_wR_factor_gt 0.0545
_refine_ls_wR_factor_ref 0.0615
_reflns_number_gt 7331
_reflns_number_total 9460
_reflns_threshold_expression >2sigma(I)
_cod_data_source_file ic500910z_si_002.cif
_cod_data_source_block 7620
_cod_depositor_comments 'Adding full bibliography for 4338747--4338750.cif.'
_cod_original_sg_symbol_Hall '-c 2yc'
_cod_original_sg_symbol_H-M 'C 2/c'
_cod_original_formula_sum 'C28 H43 Cl Fe Ni O0.50 S4'
_cod_database_code 4338748

loop_
_symmetry_equiv_pos_as_xyz
'x, y, z'
'-x, y, -z+1/2'
'x+1/2, y+1/2, z'
'-x+1/2, y+1/2, -z+1/2'
'-x, -y, -z'
'x, -y, z-1/2'
'-x+1/2, -y+1/2, -z'
'x+1/2, -y+1/2, z-1/2'

loop_
_atom_site_label
_atom_site_type_symbol
_atom_site_fract_x
_atom_site_fract_y
_atom_site_fract_z
_atom_site_U_iso_or_equiv
_atom_site_adp_type
_atom_site_occupancy
_atom_site_symmetry_multiplicity
_atom_site_calc_flag
_atom_site_refinement_flags
Ni Ni 0.091709(7) 0.288899(14) 0.313251(12) 0.01125(5) Uani 1 1 d .
Fe Fe 0.135484(8) 0.122403(16) 0.235901(14) 0.01367(5) Uani 1 1 d .
Cl Cl 0.204409(16) 0.21997(3) 0.28302(3) 0.02723(10) Uani 1 1 d .
S1 S 0.066315(15) 0.23160(3) 0.18195(2) 0.01560(8) Uani 1 1 d .
C2 C 0.08472(6) 0.32418(12) 0.11930(10) 0.0176(3) Uani 1 1 d .
H2A H 0.1211 0.3248 0.1324 0.021 Uiso 1 1 calc R
H2B H 0.0706 0.3116 0.0561 0.021 Uiso 1 1 calc R
C3 C 0.06705(6) 0.41945(11) 0.14133(10) 0.0154(3) Uani 1 1 d .
S4 S 0.089501(14) 0.43441(3) 0.26216(2) 0.01246(7) Uani 1 1 d .
C5 C 0.15542(6) 0.46244(12) 0.28407(10) 0.0155(3) Uani 1 1 d .
H5A H 0.1747 0.4037 0.2883 0.019 Uiso 1 1 calc R
H5B H 0.1606 0.5003 0.2354 0.019 Uiso 1 1 calc R
C6 C 0.17296(6) 0.51682(11) 0.36847(10) 0.0151(3) Uani 1 1 d .
C7 C 0.17500(6) 0.61458(12) 0.36545(11) 0.0201(3) Uani 1 1 d .
H7 H 0.1655 0.6454 0.3104 0.024 Uiso 1 1 calc R
C8 C 0.19067(7) 0.66796(13) 0.44122(12) 0.0234(4) Uani 1 1 d .
H8 H 0.1916 0.7345 0.4378 0.028 Uiso 1 1 calc R
C9 C 0.20492(7) 0.62350(13) 0.52172(11) 0.0238(4) Uani 1 1 d .
H9 H 0.2158 0.6593 0.5739 0.029 Uiso 1 1 calc R
C10 C 0.20313(6) 0.52627(13) 0.52544(11) 0.0206(3) Uani 1 1 d .
H10 H 0.2130 0.4960 0.5807 0.025 Uiso 1 1 calc R
C11 C 0.18719(6) 0.47176(11) 0.45005(10) 0.0156(3) Uani 1 1 d .
C12 C 0.18428(6) 0.36666(11) 0.45933(10) 0.0164(3) Uani 1 1 d .
H12A H 0.2059 0.3463 0.5167 0.020 Uiso 1 1 calc R
H12B H 0.1951 0.3347 0.4130 0.020 Uiso 1 1 calc R
S13 S 0.119502(14) 0.33645(3) 0.44994(2) 0.01300(7) Uani 1 1 d .
C14 C 0.12238(6) 0.22669(11) 0.51445(10) 0.0159(3) Uani 1 1 d .
C15 C 0.13739(6) 0.14759(11) 0.46341(10) 0.0162(3) Uani 1 1 d .
H15A H 0.1369 0.0872 0.4939 0.019 Uiso 1 1 calc R
H15B H 0.1714 0.1585 0.4602 0.019 Uiso 1 1 calc R
S16 S 0.095126(15) 0.14141(3) 0.35317(2) 0.01457(8) Uani 1 1 d .
C17 C 0.01072(6) 0.42357(13) 0.12114(11) 0.0204(3) Uani 1 1 d .
H17A H -0.0044 0.4091 0.0593 0.031 Uiso 1 1 calc R
H17B H 0.0008 0.4867 0.1339 0.031 Uiso 1 1 calc R
H17C H -0.0002 0.3776 0.1573 0.031 Uiso 1 1 calc R
C18 C 0.08526(7) 0.49825(12) 0.09353(11) 0.0209(3) Uani 1 1 d .
H18A H 0.1210 0.4924 0.1037 0.031 Uiso 1 1 calc R
H18B H 0.0778 0.5591 0.1154 0.031 Uiso 1 1 calc R
H18C H 0.0687 0.4938 0.0308 0.031 Uiso 1 1 calc R
C19 C 0.06989(7) 0.21495(12) 0.52175(11) 0.0201(3) Uani 1 1 d .
H19A H 0.0464 0.2160 0.4633 0.030 Uiso 1 1 calc R
H19B H 0.0624 0.2664 0.5566 0.030 Uiso 1 1 calc R
H19C H 0.0673 0.1549 0.5500 0.030 Uiso 1 1 calc R
C20 C 0.15873(7) 0.23734(13) 0.60548(10) 0.0244(4) Uani 1 1 d .
H20A H 0.1548 0.1844 0.6422 0.037 Uiso 1 1 calc R
H20B H 0.1521 0.2963 0.6318 0.037 Uiso 1 1 calc R
H20C H 0.1925 0.2381 0.6008 0.037 Uiso 1 1 calc R
C21 C 0.13698(6) -0.03774(11) 0.23225(10) 0.0142(3) Uani 1 1 d .
C22 C 0.17556(6) -0.00601(11) 0.19843(10) 0.0143(3) Uani 1 1 d .
C23 C 0.15410(6) 0.04130(11) 0.11846(9) 0.0141(3) Uani 1 1 d .
C24 C 0.10210(6) 0.03695(11) 0.10122(9) 0.0142(3) Uani 1 1 d .
C25 C 0.09118(6) -0.01114(11) 0.17184(10) 0.0142(3) Uani 1 1 d .
C26 C 0.14324(7) -0.09515(12) 0.31371(11) 0.0219(4) Uani 1 1 d .
H26A H 0.1421 -0.1621 0.2990 0.033 Uiso 1 1 calc R
H26B H 0.1166 -0.0803 0.3396 0.033 Uiso 1 1 calc R
H26C H 0.1751 -0.0804 0.3556 0.033 Uiso 1 1 calc R
C27 C 0.22974(6) -0.02416(13) 0.23563(11) 0.0223(4) Uani 1 1 d .
H27A H 0.2355 -0.0605 0.2897 0.034 Uiso 1 1 calc R
H27B H 0.2474 0.0358 0.2482 0.034 Uiso 1 1 calc R
H27C H 0.2418 -0.0596 0.1933 0.034 Uiso 1 1 calc R
C28 C 0.18235(7) 0.08845(13) 0.06363(11) 0.0222(4) Uani 1 1 d .
H28A H 0.1983 0.0407 0.0368 0.033 Uiso 1 1 calc R
H28B H 0.2075 0.1298 0.1005 0.033 Uiso 1 1 calc R
H28C H 0.1596 0.1256 0.0178 0.033 Uiso 1 1 calc R
C29 C 0.06474(6) 0.07458(13) 0.02151(10) 0.0206(3) Uani 1 1 d .
H29A H 0.0773 0.1324 0.0024 0.031 Uiso 1 1 calc R
H29B H 0.0339 0.0881 0.0355 0.031 Uiso 1 1 calc R
H29C H 0.0587 0.0278 -0.0254 0.031 Uiso 1 1 calc R
C30 C 0.04069(6) -0.02918(12) 0.18147(11) 0.0204(3) Uani 1 1 d .
H30A H 0.0199 0.0263 0.1624 0.031 Uiso 1 1 calc R
H30B H 0.0433 -0.0424 0.2428 0.031 Uiso 1 1 calc R
H30C H 0.0259 -0.0833 0.1455 0.031 Uiso 1 1 calc R
O31 O 0.00540(13) 0.6677(3) 0.1580(2) 0.0473(8) Uani 0.50 1 d P
C32 C -0.0405(2) 0.7059(5) 0.1612(4) 0.0458(13) Uani 0.50 1 d P
H32A H -0.0683 0.6698 0.1232 0.055 Uiso 0.50 1 calc PR
H32B H -0.0435 0.7723 0.1419 0.055 Uiso 0.50 1 calc PR
C33 C -0.0400(7) 0.6979(16) 0.2617(14) 0.0430(9) Uani 0.50 1 d P
H33A H -0.0605 0.7469 0.2781 0.052 Uiso 0.50 1 calc PR
H33B H -0.0506 0.6350 0.2758 0.052 Uiso 0.50 1 calc PR
C34 C 0.0166(2) 0.7147(5) 0.3049(4) 0.0522(15) Uani 0.50 1 d P
H34A H 0.0223 0.7793 0.3286 0.063 Uiso 0.50 1 calc PR
H34B H 0.0294 0.6698 0.3534 0.063 Uiso 0.50 1 calc PR
C35 C 0.0403(7) 0.7017(16) 0.2406(14) 0.0430(9) Uani 0.50 1 d P
H35A H 0.0673 0.6555 0.2612 0.052 Uiso 0.50 1 calc PR
H35B H 0.0551 0.7619 0.2297 0.052 Uiso 0.50 1 calc PR

loop_
_atom_site_aniso_label
_atom_site_aniso_U_11
_atom_site_aniso_U_22
_atom_site_aniso_U_33
_atom_site_aniso_U_23
_atom_site_aniso_U_13
_atom_site_aniso_U_12
Ni 0.01316(9) 0.01041(9) 0.01012(8) 0.00039(7) 0.00323(7) -0.00049(7)
Fe 0.01599(11) 0.01237(11) 0.01263(10) -0.00293(8) 0.00403(8) -0.00091(9)
Cl 0.0208(2) 0.0236(2) 0.0388(2) -0.01413(18) 0.01102(18) -0.00718(17)
S1 0.02016(19) 0.01321(18) 0.01201(16) -0.00063(13) 0.00231(14) -0.00044(15)
C2 0.0216(8) 0.0186(8) 0.0124(7) 0.0016(6) 0.0048(6) 0.0010(6)
C3 0.0172(8) 0.0164(8) 0.0114(6) 0.0029(6) 0.0023(6) 0.0011(6)
S4 0.01262(17) 0.01264(17) 0.01198(16) 0.00107(13) 0.00326(13) -0.00018(14)
C5 0.0134(7) 0.0193(8) 0.0143(7) 0.0013(6) 0.0046(6) -0.0030(6)
C6 0.0123(7) 0.0162(8) 0.0170(7) -0.0013(6) 0.0043(6) -0.0030(6)
C7 0.0194(8) 0.0173(8) 0.0218(8) 0.0029(6) 0.0027(6) -0.0025(7)
C8 0.0240(9) 0.0163(8) 0.0292(9) -0.0043(7) 0.0066(7) -0.0031(7)
C9 0.0246(9) 0.0236(9) 0.0229(8) -0.0094(7) 0.0064(7) -0.0063(7)
C10 0.0214(8) 0.0238(9) 0.0163(7) -0.0024(6) 0.0050(6) -0.0060(7)
C11 0.0131(7) 0.0167(8) 0.0169(7) -0.0007(6) 0.0042(6) -0.0023(6)
C12 0.0165(7) 0.0156(8) 0.0159(7) 0.0011(6) 0.0025(6) -0.0014(6)
S13 0.01655(18) 0.01138(17) 0.01122(16) 0.00060(13) 0.00419(13) -0.00068(14)
C14 0.0234(8) 0.0126(7) 0.0120(7) 0.0035(5) 0.0058(6) -0.0005(6)
C15 0.0196(8) 0.0138(8) 0.0140(7) 0.0025(6) 0.0030(6) 0.0019(6)
S16 0.01966(19) 0.01104(17) 0.01344(16) -0.00008(13) 0.00541(14) -0.00056(14)
C17 0.0167(8) 0.0215(9) 0.0194(8) 0.0020(6) -0.0007(6) 0.0028(7)
C18 0.0249(9) 0.0206(9) 0.0160(7) 0.0066(6) 0.0040(6) 0.0003(7)
C19 0.0285(9) 0.0169(8) 0.0180(7) 0.0023(6) 0.0114(7) -0.0006(7)
C20 0.0351(10) 0.0211(9) 0.0138(7) 0.0028(6) 0.0017(7) -0.0015(8)
C21 0.0175(7) 0.0125(7) 0.0122(6) -0.0016(5) 0.0037(6) 0.0010(6)
C22 0.0143(7) 0.0154(7) 0.0116(6) -0.0040(5) 0.0014(5) 0.0006(6)
C23 0.0158(7) 0.0147(7) 0.0116(6) -0.0036(5) 0.0036(6) -0.0017(6)
C24 0.0164(7) 0.0140(7) 0.0109(6) -0.0031(5) 0.0020(6) 0.0013(6)
C25 0.0149(7) 0.0136(7) 0.0141(7) -0.0042(5) 0.0040(6) -0.0013(6)
C26 0.0290(9) 0.0199(8) 0.0168(7) 0.0023(6) 0.0066(7) -0.0001(7)
C27 0.0144(8) 0.0282(9) 0.0222(8) -0.0041(7) 0.0018(6) 0.0031(7)
C28 0.0251(9) 0.0259(9) 0.0176(8) -0.0025(7) 0.0095(7) -0.0056(7)
C29 0.0223(8) 0.0226(9) 0.0130(7) -0.0014(6) -0.0013(6) 0.0034(7)
C30 0.0173(8) 0.0220(9) 0.0225(8) -0.0046(7) 0.0068(6) -0.0032(7)
O31 0.046(2) 0.052(2) 0.051(2) -0.0189(17) 0.0269(17) -0.0106(17)
C32 0.046(3) 0.057(3) 0.036(3) 0.005(3) 0.013(2) 0.003(3)
C33 0.0443(15) 0.035(2) 0.0510(17) 0.001(7) 0.0153(13) -0.010(7)
C34 0.055(4) 0.055(4) 0.044(3) -0.009(3) 0.010(3) 0.003(3)
C35 0.0443(15) 0.035(2) 0.0510(17) 0.001(7) 0.0153(13) -0.010(7)

loop_
_atom_type_symbol
_atom_type_description
_atom_type_scat_dispersion_real
_atom_type_scat_dispersion_imag
_atom_type_scat_source
C C 0.0033 0.0016 'International Tables Vol C Tables 4.2.6.8 and 6.1.1.4'
H H 0.0000 0.0000 'International Tables Vol C Tables 4.2.6.8 and 6.1.1.4'
S S 0.1246 0.1234 'International Tables Vol C Tables 4.2.6.8 and 6.1.1.4'
Cl Cl 0.1484 0.1585 'International Tables Vol C Tables 4.2.6.8 and 6.1.1.4'
Fe Fe 0.3463 0.8444 'International Tables Vol C Tables 4.2.6.8 and 6.1.1.4'
Ni Ni 0.3393 1.1124 'International Tables Vol C Tables 4.2.6.8 and 6.1.1.4'
O O 0.0106 0.0060 'International Tables Vol C Tables 4.2.6.8 and 6.1.1.4'

loop_
_exptl_crystal_face_index_h
_exptl_crystal_face_index_k
_exptl_crystal_face_index_l
_exptl_crystal_face_perp_dist
-1.00 0.00 0.00 0.0150
1.00 0.00 0.00 0.0150
0.00 1.00 -1.00 0.0400
0.00 -1.00 1.00 0.0400
1.00 -1.00 -1.00 0.0400
-1.00 1.00 1.00 0.0400
0.00 0.00 -1.00 0.0500

loop_
_geom_angle_atom_site_label_1
_geom_angle_atom_site_label_2
_geom_angle_atom_site_label_3
_geom_angle
S1 Ni S16 84.045(17)
S1 Ni S13 175.712(18)
S16 Ni S13 91.845(17)
S1 Ni S4 91.624(17)
S16 Ni S4 175.052(17)
S13 Ni S4 92.430(17)
C21 Fe C22 36.02(6)
C21 Fe Cl 125.63(4)
C22 Fe Cl 97.33(4)
C21 Fe C25 35.92(5)
C22 Fe C25 59.17(5)
Cl Fe C25 156.25(4)
C21 Fe C23 59.11(5)
C22 Fe C23 35.06(5)
Cl Fe C23 100.95(4)
C25 Fe C23 58.33(5)
C21 Fe C24 58.65(5)
C22 Fe C24 57.90(5)
Cl Fe C24 131.61(4)
C25 Fe C24 34.83(5)
C23 Fe C24 34.34(5)
C21 Fe S1 129.99(4)
C22 Fe S1 143.93(4)
Cl Fe S1 104.16(2)
C25 Fe S1 95.00(4)
C23 Fe S1 111.27(4)
C24 Fe S1 86.35(4)
C21 Fe S16 98.32(4)
C22 Fe S16 130.38(4)
Cl Fe S16 102.352(18)
C25 Fe S16 96.60(4)
C23 Fe S16 154.48(4)
C24 Fe S16 125.63(4)
S1 Fe S16 72.706(16)
C2 S1 Ni 101.06(5)
C2 S1 Fe 109.13(6)
Ni S1 Fe 83.565(16)
C3 C2 S1 110.74(11)
C2 C3 C18 111.06(13)
C2 C3 C17 112.07(14)
C18 C3 C17 110.18(13)
C2 C3 S4 107.71(10)
C18 C3 S4 111.73(11)
C17 C3 S4 103.88(11)
C5 S4 C3 104.42(7)
C5 S4 Ni 102.22(5)
C3 S4 Ni 103.87(5)
C6 C5 S4 109.74(11)
C7 C6 C11 118.96(15)
C7 C6 C5 119.13(14)
C11 C6 C5 121.91(14)
C8 C7 C6 121.43(16)
C9 C8 C7 119.63(17)
C8 C9 C10 119.40(16)
C9 C10 C11 121.65(16)
C10 C11 C6 118.93(15)
C10 C11 C12 118.69(14)
C6 C11 C12 122.35(14)
C11 C12 S13 107.70(11)
C12 S13 C14 105.37(7)
C12 S13 Ni 102.53(5)
C14 S13 Ni 103.75(5)
C15 C14 C20 111.63(14)
C15 C14 C19 112.66(13)
C20 C14 C19 109.96(14)
C15 C14 S13 107.44(10)
C20 C14 S13 110.77(11)
C19 C14 S13 104.11(11)
C14 C15 S16 110.29(11)
C15 S16 Ni 101.37(5)
C15 S16 Fe 114.82(6)
Ni S16 Fe 82.853(15)
C22 C21 C25 107.76(13)
C22 C21 C26 126.00(14)
C25 C21 C26 126.11(15)
C22 C21 Fe 73.39(9)
C25 C21 Fe 74.48(9)
C26 C21 Fe 121.29(11)
C23 C22 C21 108.41(13)
C23 C22 C27 124.40(15)
C21 C22 C27 127.05(14)
C23 C22 Fe 75.12(9)
C21 C22 Fe 70.59(9)
C27 C22 Fe 123.59(11)
C24 C23 C22 107.91(14)
C24 C23 C28 126.94(14)
C22 C23 C28 125.15(15)
C24 C23 Fe 74.02(9)
C22 C23 Fe 69.82(8)
C28 C23 Fe 121.06(11)
C23 C24 C25 108.28(13)
C23 C24 C29 126.04(14)
C25 C24 C29 125.66(14)
C23 C24 Fe 71.65(8)
C25 C24 Fe 69.82(8)
C29 C24 Fe 125.23(11)
C24 C25 C21 107.62(13)
C24 C25 C30 126.14(14)
C21 C25 C30 126.23(14)
C24 C25 Fe 75.35(9)
C21 C25 Fe 69.60(9)
C30 C25 Fe 119.95(10)
C32 O31 C35 103.1(9)
O31 C32 C33 105.1(8)
C34 C33 C32 98.4(11)
C35 C34 C33 107.5(14)
C34 C35 O31 111.1(13)

loop_
_geom_bond_atom_site_label_1
_geom_bond_atom_site_label_2
_geom_bond_distance
Ni S1 2.1731(5)
Ni S16 2.1883(5)
Ni S13 2.2059(5)
Ni S4 2.2207(5)
Fe C21 2.2811(16)
Fe C22 2.3176(16)
Fe Cl 2.3361(5)
Fe C25 2.3449(15)
Fe C23 2.3864(15)
Fe C24 2.4171(15)
Fe S1 2.4542(5)
Fe S16 2.4713(5)
S1 C2 1.8186(17)
C2 C3 1.521(2)
C3 C18 1.527(2)
C3 C17 1.533(2)
C3 S4 1.8646(15)
S4 C5 1.8397(16)
C5 C6 1.511(2)
C6 C7 1.394(2)
C6 C11 1.405(2)
C7 C8 1.390(2)
C8 C9 1.386(3)
C9 C10 1.387(3)
C10 C11 1.395(2)
C11 C12 1.508(2)
C12 S13 1.8455(17)
S13 C14 1.8607(15)
C14 C15 1.520(2)
C14 C20 1.530(2)
C14 C19 1.531(2)
C15 S16 1.8269(16)
C21 C22 1.422(2)
C21 C25 1.428(2)
C21 C26 1.504(2)
C22 C23 1.418(2)
C22 C27 1.499(2)
C23 C24 1.418(2)
C23 C28 1.502(2)
C24 C25 1.427(2)
C24 C29 1.502(2)
C25 C30 1.501(2)
O31 C32 1.421(7)
O31 C35 1.49(2)
C32 C33 1.61(2)
C33 C34 1.57(2)
C34 C35 1.39(2)
